data_7703678
loop_
_publ_author_name
'Wu, Xue-Song'
'Cheng, Dong-Ming'
'Wang, Xin-Long'
'Sun, Jing'
'Zang, Hong-Ying'
'Su, Zhong-Min'

_publ_section_title
;
 Syntheses of cucurbit[6]uril-based metal-organic rotaxane networks by the
 anion regulation strategy and their proton conduction properties.
;
_journal_issue 6
_journal_name_full 'Dalton transactions (Cambridge, England : 2003)'
_journal_page_first 1747
_journal_page_last 1751
_journal_paper_doi 10.1039/c9dt04172a
_journal_volume 49
_journal_year 2020
_chemical_formula_sum 'C62 H72 Cl2 Cu3 N28 O26'
_chemical_formula_weight 1887.00
_space_group_IT_number 2
_space_group_name_Hall '-P 1'
_space_group_name_H-M_alt 'P -1'
_symmetry_cell_setting triclinic
_symmetry_space_group_name_H-M 'P -1'
_atom_sites_solution_hydrogens geom
_atom_sites_solution_primary direct
_atom_sites_solution_secondary difmap
_audit_creation_method SHELXL-97
_audit_update_record
;
2019-10-22 deposited with the CCDC.	2020-01-07 downloaded from the CCDC.
;
_cell_angle_alpha 76.231(5)
_cell_angle_beta 75.919(5)
_cell_angle_gamma 83.363(5)
_cell_formula_units_Z 1
_cell_length_a 11.980(5)
_cell_length_b 12.321(5)
_cell_length_c 12.797(5)
_cell_measurement_reflns_used 7138
_cell_measurement_temperature 293(2)
_cell_measurement_theta_max 26.24
_cell_measurement_theta_min 1.68
_cell_volume 1776.2(12)
_computing_cell_refinement 'SMART (Bruker, 1997)'
_computing_data_collection 'SMART (Bruker, 1997)'
_computing_data_reduction SAINT
_computing_molecular_graphics 'SHELXTL-PLUS (Sheldrick, 1990)'
_computing_publication_material SHELXL-97
_computing_structure_refinement 'SHELXL-97 (Sheldrick, 2008)'
_computing_structure_solution 'SHELXS-97(Sheldrick, 1997)'
_diffrn_ambient_temperature 293(2)
_diffrn_measured_fraction_theta_full 0.997
_diffrn_measured_fraction_theta_max 0.997
_diffrn_measurement_device_type 'Bruker APEX CCD area-detector'
_diffrn_measurement_method '\w scans'
_diffrn_radiation_monochromator graphite
_diffrn_radiation_source 'fine-focus sealed tube'
_diffrn_radiation_type MoK\a
_diffrn_radiation_wavelength 0.71069
_diffrn_reflns_av_R_equivalents 0.0243
_diffrn_reflns_av_sigmaI/netI 0.0505
_diffrn_reflns_limit_h_max 12
_diffrn_reflns_limit_h_min -14
_diffrn_reflns_limit_k_max 15
_diffrn_reflns_limit_k_min -15
_diffrn_reflns_limit_l_max 15
_diffrn_reflns_limit_l_min -15
_diffrn_reflns_number 11403
_diffrn_reflns_theta_full 26.24
_diffrn_reflns_theta_max 26.24
_diffrn_reflns_theta_min 1.68
_exptl_absorpt_coefficient_mu 1.072
_exptl_absorpt_correction_T_max 0.8141
_exptl_absorpt_correction_T_min 0.6736
_exptl_absorpt_correction_type multi-scan
_exptl_absorpt_process_details SADABS(Sheldrick,1996)
_exptl_crystal_colour green
_exptl_crystal_density_diffrn 1.764
_exptl_crystal_density_method 'not measured'
_exptl_crystal_description block
_exptl_crystal_F_000 969
_exptl_crystal_size_max 0.40
_exptl_crystal_size_mid 0.38
_exptl_crystal_size_min 0.20
_refine_diff_density_max 0.968
_refine_diff_density_min -0.731
_refine_diff_density_rms 0.159
_refine_ls_extinction_method none
_refine_ls_goodness_of_fit_ref 1.098
_refine_ls_hydrogen_treatment mixed
_refine_ls_matrix_type full
_refine_ls_number_parameters 547
_refine_ls_number_reflns 7138
_refine_ls_number_restraints 0
_refine_ls_restrained_S_all 1.098
_refine_ls_R_factor_all 0.0670
_refine_ls_R_factor_gt 0.0464
_refine_ls_shift/su_max 0.000
_refine_ls_shift/su_mean 0.000
_refine_ls_structure_factor_coef Fsqd
_refine_ls_weighting_details 'calc w=1/[\s^2^(Fo^2^)+(0.0937P)^2^+0.8381P] where P=(Fo^2^+2Fc^2^)/3'
_refine_ls_weighting_scheme calc
_refine_ls_wR_factor_gt 0.1303
_refine_ls_wR_factor_ref 0.1606
_reflns_number_gt 5578
_reflns_number_total 7138
_reflns_threshold_expression >2\s(I)
_cod_data_source_file c9dt04172a2.cif
_cod_data_source_block 1
_cod_depositor_comments
;
The following automatic conversions were performed:

data item '_symmetry_cell_setting' value 'Triclinic' was changed to
'triclinic' in accordance with the
/home/data/users/saulius/crontab/automatic-downloads/current/RSC/lib/dictionaries/cif_core.dic
dictionary named 'cif_core.dic' version 2.4.2 last updated on
2011-04-26.

Automatic conversion script
Id: cif_fix_values 7556 2019-12-06 15:28:31Z antanas 
;
_cod_original_sg_symbol_H-M P-1
_cod_database_code 7703678

loop_
_symmetry_equiv_pos_as_xyz
'x, y, z'
'-x, -y, -z'

loop_
_atom_site_label
_atom_site_type_symbol
_atom_site_fract_x
_atom_site_fract_y
_atom_site_fract_z
_atom_site_U_iso_or_equiv
_atom_site_adp_type
_atom_site_occupancy
_atom_site_symmetry_multiplicity
_atom_site_calc_flag
_atom_site_refinement_flags
_atom_site_disorder_assembly
_atom_site_disorder_group
C30 C 0.4338(3) 0.3105(3) 0.5062(3) 0.0200(8) Uani 1 1 d . . .
C5 C 0.7298(3) 0.3215(3) 0.6312(3) 0.0234(8) Uani 1 1 d . . .
H5 H 0.6648 0.3708 0.6335 0.028 Uiso 1 1 calc R . .
C6 C 0.8376(4) 0.4812(4) 0.6389(4) 0.0396(11) Uani 1 1 d . . .
H6A H 0.9115 0.5082 0.5960 0.048 Uiso 1 1 calc R . .
H6B H 0.7779 0.5265 0.6061 0.048 Uiso 1 1 calc R . .
C33 C 0.2785(3) 0.0636(3) 0.4826(3) 0.0199(8) Uani 1 1 d . . .
C3 C 0.9301(4) 0.2893(4) 0.6247(3) 0.0298(9) Uani 1 1 d . . .
H3 H 1.0005 0.3137 0.6252 0.036 Uiso 1 1 calc R . .
C32 C 0.3403(3) 0.1734(3) 0.4404(3) 0.0214(8) Uani 1 1 d . . .
H32 H 0.2910 0.2338 0.4066 0.026 Uiso 1 1 calc R . .
C7 C 0.9103(4) 0.4364(4) 0.8140(4) 0.0389(11) Uani 1 1 d . . .
H7A H 0.9856 0.4410 0.7639 0.047 Uiso 1 1 calc R . .
H7B H 0.8945 0.3580 0.8412 0.047 Uiso 1 1 calc R . .
C1 C 0.8155(4) 0.1458(4) 0.6189(4) 0.0311(10) Uani 1 1 d . . .
H1 H 0.8098 0.0718 0.6165 0.037 Uiso 1 1 calc R . .
C2 C 0.9221(4) 0.1823(4) 0.6152(4) 0.0328(10) Uani 1 1 d . . .
H2 H 0.9879 0.1342 0.6063 0.039 Uiso 1 1 calc R . .
C8 C 0.9111(6) 0.4875(7) 0.9089(6) 0.081(2) Uani 1 1 d . . .
H8A H 0.9011 0.5681 0.8842 0.097 Uiso 1 1 calc R . .
H8B H 0.8437 0.4641 0.9664 0.097 Uiso 1 1 calc R . .
C31 C 0.3717(3) 0.2012(3) 0.5390(3) 0.0192(8) Uani 1 1 d . . .
H31 H 0.2998 0.2117 0.5929 0.023 Uiso 1 1 calc R . .
O3 O 0.4390(2) 0.1107(2) 0.5906(2) 0.0189(5) Uani 1 1 d . . .
O1 O 0.5233(2) 0.3061(2) 0.5468(2) 0.0270(6) Uani 1 1 d . . .
N2 N 0.8218(3) 0.4950(3) 0.7542(4) 0.0440(10) Uani 1 1 d . . .
H2A H 0.8202 0.5686 0.7527 0.053 Uiso 1 1 calc R . .
H2B H 0.7526 0.4706 0.7929 0.053 Uiso 1 1 calc R . .
C4 C 0.8328(4) 0.3599(3) 0.6333(3) 0.0263(9) Uani 1 1 d . . .
N1 N 0.7198(3) 0.2160(3) 0.6260(3) 0.0242(7) Uani 1 1 d . . .
Cl1 Cl 0.56841(11) 0.02091(10) 0.78155(9) 0.0390(3) Uani 1 1 d . . .
O5 O 0.3438(2) -0.0274(2) 0.4934(2) 0.0217(6) Uani 1 1 d . . .
O4 O 0.4484(2) 0.1585(2) 0.3640(2) 0.0277(6) Uani 1 1 d . . .
O6 O 0.1729(2) 0.0672(2) 0.5067(3) 0.0338(7) Uani 1 1 d . . .
O2 O 0.3990(3) 0.3935(2) 0.4468(3) 0.0325(7) Uani 1 1 d . . .
Cu2 Cu 0.5000 0.0000 0.5000 0.01760(17) Uani 1 2 d S . .
Cu1 Cu 0.56948(4) 0.15950(4) 0.62613(4) 0.02158(15) Uani 1 1 d . . .
C9 C 1.0025(7) 0.4661(10) 0.9550(6) 0.112(4) Uani 1 1 d . . .
H9A H 1.0716 0.4831 0.8976 0.134 Uiso 1 1 calc R . .
H9B H 1.0083 0.3868 0.9882 0.134 Uiso 1 1 calc R . .
N11 N 0.8198(3) 0.1759(3) 1.1794(3) 0.0280(8) Uani 1 1 d . . .
O7 O 0.6238(3) 0.5339(2) 0.9681(2) 0.0319(7) Uani 1 1 d . . .
O10 O 1.1588(2) 0.3369(2) 0.6992(2) 0.0296(6) Uani 1 1 d . . .
N8 N 1.2889(3) 0.2698(3) 0.8084(3) 0.0266(7) Uani 1 1 d . . .
O12 O 0.7804(3) 0.7237(3) 0.7604(2) 0.0326(7) Uani 1 1 d . . .
O11 O 1.0412(3) 0.6247(2) 0.6358(2) 0.0311(7) Uani 1 1 d . . .
N14 N 0.6336(3) 0.6753(3) 1.0539(3) 0.0253(7) Uani 1 1 d . . .
C10 C 0.6232(3) 0.5656(3) 1.0512(3) 0.0235(8) Uani 1 1 d . . .
N7 N 1.2940(3) 0.4474(3) 0.7163(3) 0.0225(7) Uani 1 1 d . . .
O9 O 1.0017(3) 0.1558(3) 0.9000(3) 0.0363(7) Uani 1 1 d . . .
N5 N 1.0865(3) 0.7759(3) 0.6909(3) 0.0238(7) Uani 1 1 d . . .
N3 N 0.7434(3) 0.8081(3) 0.9082(3) 0.0253(7) Uani 1 1 d . . .
C13 C 1.1084(3) 0.6742(3) 0.6619(3) 0.0221(8) Uani 1 1 d . . .
N10 N 1.0090(3) 0.1165(3) 1.0845(3) 0.0257(7) Uani 1 1 d . . .
C12 C 1.2375(3) 0.3499(3) 0.7379(3) 0.0211(8) Uani 1 1 d . . .
O8 O 0.7236(3) 0.2499(3) 1.0410(3) 0.0441(8) Uani 1 1 d . . .
N13 N 0.6101(3) 0.5037(3) 1.1559(3) 0.0245(7) Uani 1 1 d . . .
N9 N 1.1742(3) 0.1355(3) 0.9574(3) 0.0277(8) Uani 1 1 d . . .
C11 C 0.7405(4) 0.2464(3) 1.1319(3) 0.0276(9) Uani 1 1 d . . .
N12 N 0.6843(3) 0.3120(3) 1.2039(3) 0.0243(7) Uani 1 1 d . . .
N6 N 1.2208(3) 0.6395(3) 0.6659(3) 0.0250(7) Uani 1 1 d . . .
N4 N 0.8982(3) 0.8526(3) 0.7747(3) 0.0279(8) Uani 1 1 d . . .
C21 C 1.2822(3) 0.7206(3) 0.6912(3) 0.0230(8) Uani 1 1 d . . .
H21 H 1.3474 0.7466 0.6304 0.028 Uiso 1 1 calc R . .
C25 C 1.0970(3) 0.0803(3) 1.1473(3) 0.0242(8) Uani 1 1 d . . .
H25 H 1.0930 0.0008 1.1832 0.029 Uiso 1 1 calc R . .
C24 C 0.6055(3) 0.5689(3) 1.2365(3) 0.0213(8) Uani 1 1 d . . .
H24 H 0.5339 0.5603 1.2936 0.026 Uiso 1 1 calc R . .
C16 C 1.2768(4) 0.5396(3) 0.6290(3) 0.0239(8) Uani 1 1 d . . .
H16A H 1.2305 0.5169 0.5863 0.029 Uiso 1 1 calc R . .
H16B H 1.3511 0.5582 0.5803 0.029 Uiso 1 1 calc R . .
C22 C 1.1874(3) 0.8163(3) 0.7087(3) 0.0231(8) Uani 1 1 d . . .
H22 H 1.2092 0.8868 0.6565 0.028 Uiso 1 1 calc R . .
C26 C 1.2115(3) 0.1024(3) 1.0592(3) 0.0242(8) Uani 1 1 d . . .
H26 H 1.2646 0.0355 1.0609 0.029 Uiso 1 1 calc R . .
C18 C 0.8064(4) 0.7870(3) 0.8101(3) 0.0228(8) Uani 1 1 d . . .
C20 C 0.5854(3) 0.3859(3) 1.1864(4) 0.0272(9) Uani 1 1 d . . .
H20A H 0.5252 0.3734 1.2534 0.033 Uiso 1 1 calc R . .
H20B H 0.5564 0.3679 1.1285 0.033 Uiso 1 1 calc R . .
C23 C 0.6138(3) 0.6909(3) 1.1652(3) 0.0228(8) Uani 1 1 d . . .
H23 H 0.5430 0.7373 1.1844 0.027 Uiso 1 1 calc R . .
C14 C 1.0556(4) 0.1388(3) 0.9725(3) 0.0248(8) Uani 1 1 d . . .
C19 C 0.6318(4) 0.7653(4) 0.9600(3) 0.0284(9) Uani 1 1 d . . .
H19A H 0.5791 0.8255 0.9829 0.034 Uiso 1 1 calc R . .
H19B H 0.6026 0.7394 0.9064 0.034 Uiso 1 1 calc R . .
C27 C 0.8898(4) 0.0913(3) 1.1284(4) 0.0278(9) Uani 1 1 d . . .
H27A H 0.8575 0.0813 1.0690 0.033 Uiso 1 1 calc R . .
H27B H 0.8864 0.0210 1.1825 0.033 Uiso 1 1 calc R . .
C15 C 1.2502(4) 0.1571(3) 0.8480(3) 0.0273(9) Uani 1 1 d . . .
H15A H 1.3174 0.1051 0.8487 0.033 Uiso 1 1 calc R . .
H15B H 1.2103 0.1419 0.7960 0.033 Uiso 1 1 calc R . .
C17 C 0.9844(4) 0.8472(4) 0.6746(3) 0.0273(9) Uani 1 1 d . . .
H17A H 1.0075 0.9224 0.6385 0.033 Uiso 1 1 calc R . .
H17B H 0.9496 0.8204 0.6252 0.033 Uiso 1 1 calc R . .
O1W O 0.6266(4) 0.3641(5) 0.8627(4) 0.0756(14) Uani 1 1 d . . .
H1A H 0.6567 0.3161 0.9093 0.091 Uiso 1 1 d R . .
H1B H 0.6150 0.4022 0.9290 0.091 Uiso 1 1 d R . .

loop_
_atom_site_aniso_label
_atom_site_aniso_U_11
_atom_site_aniso_U_22
_atom_site_aniso_U_33
_atom_site_aniso_U_23
_atom_site_aniso_U_13
_atom_site_aniso_U_12
C30 0.0209(19) 0.0162(18) 0.0232(19) -0.0077(15) -0.0038(16) 0.0030(14)
C5 0.025(2) 0.0192(18) 0.029(2) -0.0070(16) -0.0120(17) 0.0018(15)
C6 0.040(3) 0.025(2) 0.062(3) -0.008(2) -0.028(2) -0.0036(19)
C33 0.0197(19) 0.0202(18) 0.0235(19) -0.0075(15) -0.0087(15) -0.0015(15)
C3 0.024(2) 0.036(2) 0.033(2) -0.0087(19) -0.0106(18) -0.0034(18)
C32 0.0222(19) 0.0192(18) 0.0239(19) -0.0045(15) -0.0082(16) -0.0002(15)
C7 0.036(3) 0.050(3) 0.039(3) -0.024(2) -0.008(2) -0.008(2)
C1 0.030(2) 0.031(2) 0.041(2) -0.0189(19) -0.016(2) 0.0045(18)
C2 0.023(2) 0.041(3) 0.038(2) -0.016(2) -0.0105(19) 0.0062(18)
C8 0.053(4) 0.136(7) 0.073(4) -0.074(5) 0.007(3) -0.022(4)
C31 0.0181(18) 0.0154(17) 0.0248(19) -0.0085(15) -0.0038(15) 0.0027(14)
O3 0.0194(13) 0.0162(12) 0.0232(13) -0.0065(10) -0.0088(11) 0.0035(10)
O1 0.0273(15) 0.0191(13) 0.0381(16) -0.0038(12) -0.0153(13) -0.0042(11)
N2 0.032(2) 0.033(2) 0.075(3) -0.032(2) -0.011(2) 0.0035(17)
C4 0.027(2) 0.025(2) 0.031(2) -0.0059(17) -0.0124(17) -0.0038(16)
N1 0.0228(17) 0.0240(17) 0.0312(18) -0.0099(14) -0.0123(14) -0.0016(13)
Cl1 0.0503(7) 0.0368(6) 0.0311(6) 0.0002(5) -0.0192(5) -0.0017(5)
O5 0.0174(13) 0.0195(13) 0.0303(14) -0.0072(11) -0.0071(11) -0.0025(10)
O4 0.0286(15) 0.0317(15) 0.0222(14) -0.0065(12) -0.0008(12) -0.0088(12)
O6 0.0183(15) 0.0262(15) 0.058(2) -0.0113(14) -0.0091(14) 0.0004(12)
O2 0.0359(17) 0.0213(14) 0.0430(18) -0.0049(13) -0.0170(14) 0.0004(13)
Cu2 0.0151(3) 0.0153(3) 0.0251(3) -0.0076(3) -0.0069(3) 0.0005(2)
Cu1 0.0218(3) 0.0199(3) 0.0270(3) -0.00688(19) -0.0112(2) -0.00113(18)
C9 0.073(5) 0.221(11) 0.077(5) -0.097(6) -0.010(4) -0.034(6)
N11 0.0261(18) 0.0304(18) 0.0322(19) -0.0169(15) -0.0082(15) 0.0042(15)
O7 0.0383(18) 0.0345(16) 0.0287(15) -0.0121(13) -0.0096(13) -0.0101(14)
O10 0.0260(15) 0.0293(15) 0.0379(16) -0.0122(13) -0.0099(13) -0.0038(12)
N8 0.0293(18) 0.0179(16) 0.0345(19) -0.0045(14) -0.0107(15) -0.0045(14)
O12 0.0375(17) 0.0347(16) 0.0304(16) -0.0073(13) -0.0141(14) -0.0063(13)
O11 0.0305(16) 0.0339(16) 0.0335(16) -0.0089(13) -0.0126(13) -0.0056(13)
N14 0.0284(18) 0.0209(16) 0.0262(17) -0.0033(14) -0.0054(14) -0.0048(14)
C10 0.0127(18) 0.028(2) 0.030(2) -0.0074(17) -0.0047(16) -0.0028(15)
N7 0.0252(17) 0.0187(16) 0.0248(17) -0.0046(13) -0.0072(14) -0.0031(13)
O9 0.0342(17) 0.0436(19) 0.0373(17) -0.0164(15) -0.0138(15) 0.0002(14)
N5 0.0249(17) 0.0181(16) 0.0301(18) -0.0065(14) -0.0094(14) 0.0020(13)
N3 0.0264(18) 0.0257(17) 0.0242(17) -0.0033(14) -0.0066(14) -0.0064(14)
C13 0.030(2) 0.0171(18) 0.0172(18) 0.0013(14) -0.0053(16) -0.0021(16)
N10 0.0244(17) 0.0258(17) 0.0296(18) -0.0098(15) -0.0071(14) -0.0018(14)
C12 0.0201(19) 0.0193(18) 0.0250(19) -0.0119(16) -0.0003(16) -0.0012(15)
O8 0.053(2) 0.053(2) 0.0366(18) -0.0234(16) -0.0216(16) 0.0094(17)
N13 0.0318(19) 0.0177(16) 0.0271(17) -0.0070(14) -0.0103(15) -0.0013(14)
N9 0.0248(18) 0.0333(19) 0.0259(17) -0.0086(15) -0.0037(14) -0.0055(15)
C11 0.026(2) 0.026(2) 0.035(2) -0.0104(18) -0.0077(18) -0.0031(17)
N12 0.0309(19) 0.0198(16) 0.0250(17) -0.0080(14) -0.0092(15) 0.0002(14)
N6 0.0260(18) 0.0207(16) 0.0312(18) -0.0080(14) -0.0091(15) -0.0016(14)
N4 0.0254(18) 0.0332(19) 0.0269(18) -0.0114(15) -0.0043(15) -0.0021(15)
C21 0.024(2) 0.0199(18) 0.0248(19) -0.0056(16) -0.0024(16) -0.0063(16)
C25 0.028(2) 0.0129(17) 0.028(2) -0.0035(15) -0.0031(17) 0.0033(15)
C24 0.0199(19) 0.0213(19) 0.0229(19) -0.0080(15) -0.0018(15) -0.0011(15)
C16 0.028(2) 0.0233(19) 0.0216(19) -0.0070(16) -0.0049(16) -0.0013(16)
C22 0.026(2) 0.0204(19) 0.0210(19) 0.0000(15) -0.0041(16) -0.0051(16)
C26 0.025(2) 0.0143(17) 0.031(2) -0.0013(16) -0.0061(17) -0.0009(15)
C18 0.031(2) 0.0158(18) 0.0207(19) 0.0020(15) -0.0133(17) 0.0042(16)
C20 0.022(2) 0.029(2) 0.034(2) -0.0104(18) -0.0087(17) -0.0037(16)
C23 0.0189(19) 0.0207(19) 0.028(2) -0.0078(16) -0.0025(16) 0.0018(15)
C14 0.027(2) 0.0189(19) 0.031(2) -0.0133(17) -0.0053(18) 0.0000(16)
C19 0.024(2) 0.031(2) 0.031(2) -0.0018(18) -0.0116(18) -0.0012(17)
C27 0.030(2) 0.0199(19) 0.038(2) -0.0148(18) -0.0049(18) -0.0049(16)
C15 0.032(2) 0.022(2) 0.030(2) -0.0093(17) -0.0046(18) -0.0049(17)
C17 0.027(2) 0.032(2) 0.0211(19) -0.0041(17) -0.0060(17) 0.0032(17)
O1W 0.046(2) 0.134(4) 0.061(3) -0.044(3) -0.015(2) -0.009(3)

loop_
_atom_type_symbol
_atom_type_description
_atom_type_scat_dispersion_real
_atom_type_scat_dispersion_imag
_atom_type_scat_source
C C 0.0033 0.0016 'International Tables Vol C Tables 4.2.6.8 and 6.1.1.4'
N N 0.0061 0.0033 'International Tables Vol C Tables 4.2.6.8 and 6.1.1.4'
O O 0.0106 0.0060 'International Tables Vol C Tables 4.2.6.8 and 6.1.1.4'
Cu Cu 0.3201 1.2651 'International Tables Vol C Tables 4.2.6.8 and 6.1.1.4'
H H 0.0000 0.0000 'International Tables Vol C Tables 4.2.6.8 and 6.1.1.4'
Cl Cl 0.1484 0.1585 'International Tables Vol C Tables 4.2.6.8 and 6.1.1.4'

loop_
_geom_angle_atom_site_label_1
_geom_angle_atom_site_label_2
_geom_angle_atom_site_label_3
_geom_angle
_geom_angle_site_symmetry_1
_geom_angle_site_symmetry_3
_geom_angle_publ_flag
O2 C30 O1 124.1(3) . . ?
O2 C30 C31 121.2(3) . . ?
O1 C30 C31 114.6(3) . . ?
N1 C5 C4 122.5(4) . . ?
N1 C5 H5 118.7 . . ?
C4 C5 H5 118.7 . . ?
N2 C6 C4 112.4(4) . . ?
N2 C6 H6A 109.1 . . ?
C4 C6 H6A 109.1 . . ?
N2 C6 H6B 109.1 . . ?
C4 C6 H6B 109.1 . . ?
H6A C6 H6B 107.9 . . ?
O6 C33 O5 124.5(3) . . ?
O6 C33 C32 119.3(3) . . ?
O5 C33 C32 116.2(3) . . ?
C2 C3 C4 119.0(4) . . ?
C2 C3 H3 120.5 . . ?
C4 C3 H3 120.5 . . ?
O4 C32 C31 105.7(3) . . ?
O4 C32 C33 110.9(3) . . ?
C31 C32 C33 107.1(3) . . ?
O4 C32 H32 111.0 . . ?
C31 C32 H32 111.0 . . ?
C33 C32 H32 111.0 . . ?
N2 C7 C8 110.7(5) . . ?
N2 C7 H7A 109.5 . . ?
C8 C7 H7A 109.5 . . ?
N2 C7 H7B 109.5 . . ?
C8 C7 H7B 109.5 . . ?
H7A C7 H7B 108.1 . . ?
N1 C1 C2 121.0(4) . . ?
N1 C1 H1 119.5 . . ?
C2 C1 H1 119.5 . . ?
C3 C2 C1 119.8(4) . . ?
C3 C2 H2 120.1 . . ?
C1 C2 H2 120.1 . . ?
C9 C8 C7 119.2(6) . . ?
C9 C8 H8A 107.5 . . ?
C7 C8 H8A 107.5 . . ?
C9 C8 H8B 107.5 . . ?
C7 C8 H8B 107.5 . . ?
H8A C8 H8B 107.0 . . ?
O3 C31 C32 110.6(3) . . ?
O3 C31 C30 111.2(3) . . ?
C32 C31 C30 111.6(3) . . ?
O3 C31 H31 107.8 . . ?
C32 C31 H31 107.8 . . ?
C30 C31 H31 107.8 . . ?
C31 O3 Cu1 112.7(2) . . ?
C31 O3 Cu2 113.4(2) . . ?
Cu1 O3 Cu2 106.54(12) . . ?
C30 O1 Cu1 115.8(2) . . ?
C7 N2 C6 116.0(4) . . ?
C7 N2 H2A 108.3 . . ?
C6 N2 H2A 108.3 . . ?
C7 N2 H2B 108.3 . . ?
C6 N2 H2B 108.3 . . ?
H2A N2 H2B 107.4 . . ?
C3 C4 C5 119.1(4) . . ?
C3 C4 C6 121.2(4) . . ?
C5 C4 C6 119.6(4) . . ?
C5 N1 C1 118.4(3) . . ?
C5 N1 Cu1 122.5(3) . . ?
C1 N1 Cu1 119.1(3) . . ?
C33 O5 Cu2 112.1(2) . . ?
C32 O4 Cu2 88.9(2) . . ?
O3 Cu2 O3 180.0 . 2_656 ?
O3 Cu2 O5 88.64(11) . 2_656 ?
O3 Cu2 O5 91.36(11) 2_656 2_656 ?
O3 Cu2 O5 91.36(11) . . ?
O3 Cu2 O5 88.64(11) 2_656 . ?
O5 Cu2 O5 180.0 2_656 . ?
O3 Cu2 O4 101.47(10) . 2_656 ?
O3 Cu2 O4 78.53(10) 2_656 2_656 ?
O5 Cu2 O4 75.98(10) 2_656 2_656 ?
O5 Cu2 O4 104.02(10) . 2_656 ?
O3 Cu2 O4 78.53(10) . . ?
O3 Cu2 O4 101.47(10) 2_656 . ?
O5 Cu2 O4 104.02(10) 2_656 . ?
O5 Cu2 O4 75.98(10) . . ?
O4 Cu2 O4 180.00(11) 2_656 . ?
O3 Cu1 O1 84.63(11) . . ?
O3 Cu1 N1 166.95(12) . . ?
O1 Cu1 N1 90.29(13) . . ?
O3 Cu1 Cl1 95.24(8) . . ?
O1 Cu1 Cl1 153.71(10) . . ?
N1 Cu1 Cl1 94.62(10) . . ?
C8 C9 C9 113.9(10) . 2_767 ?
C8 C9 H9A 108.8 . . ?
C9 C9 H9A 108.8 2_767 . ?
C8 C9 H9B 108.8 . . ?
C9 C9 H9B 108.8 2_767 . ?
H9A C9 H9B 107.7 . . ?
C11 N11 C22 112.8(3) . 2_767 ?
C11 N11 C27 122.8(3) . . ?
C22 N11 C27 123.8(3) 2_767 . ?
C12 N8 C15 122.0(3) . . ?
C12 N8 C23 113.1(3) . 2_767 ?
C15 N8 C23 124.9(3) . 2_767 ?
C10 N14 C19 122.3(3) . . ?
C10 N14 C23 112.0(3) . . ?
C19 N14 C23 123.6(3) . . ?
O7 C10 N13 127.8(4) . . ?
O7 C10 N14 124.3(4) . . ?
N13 C10 N14 107.9(3) . . ?
C12 N7 C16 121.5(3) . . ?
C12 N7 C24 112.3(3) . 2_767 ?
C16 N7 C24 123.1(3) . 2_767 ?
C13 N5 C22 112.5(3) . . ?
C13 N5 C17 122.2(3) . . ?
C22 N5 C17 123.1(3) . . ?
C18 N3 C19 122.8(3) . . ?
C18 N3 C26 112.6(3) . 2_767 ?
C19 N3 C26 123.3(3) . 2_767 ?
O11 C13 N5 126.2(4) . . ?
O11 C13 N6 126.3(4) . . ?
N5 C13 N6 107.5(3) . . ?
C14 N10 C27 121.4(3) . . ?
C14 N10 C25 111.7(3) . . ?
C27 N10 C25 122.9(3) . . ?
O10 C12 N8 126.0(4) . . ?
O10 C12 N7 126.1(4) . . ?
N8 C12 N7 107.8(3) . . ?
C10 N13 C24 113.5(3) . . ?
C10 N13 C20 123.3(3) . . ?
C24 N13 C20 122.5(3) . . ?
C14 N9 C26 112.8(3) . . ?
C14 N9 C15 122.0(3) . . ?
C26 N9 C15 125.1(3) . . ?
O8 C11 N11 125.4(4) . . ?
O8 C11 N12 126.4(4) . . ?
N11 C11 N12 108.2(3) . . ?
C11 N12 C20 123.0(3) . . ?
C11 N12 C21 112.3(3) . 2_767 ?
C20 N12 C21 123.3(3) . 2_767 ?
C13 N6 C21 113.5(3) . . ?
C13 N6 C16 122.2(3) . . ?
C21 N6 C16 123.4(3) . . ?
C18 N4 C17 122.4(3) . . ?
C18 N4 C25 112.3(3) . 2_767 ?
C17 N4 C25 125.2(3) . 2_767 ?
N6 C21 N12 115.5(3) . 2_767 ?
N6 C21 C22 102.4(3) . . ?
N12 C21 C22 103.2(3) 2_767 . ?
N6 C21 H21 111.7 . . ?
N12 C21 H21 111.7 2_767 . ?
C22 C21 H21 111.7 . . ?
N10 C25 N4 115.7(3) . 2_767 ?
N10 C25 C26 103.7(3) . . ?
N4 C25 C26 103.6(3) 2_767 . ?
N10 C25 H25 111.1 . . ?
N4 C25 H25 111.1 2_767 . ?
C26 C25 H25 111.1 . . ?
N13 C24 N7 114.6(3) . 2_767 ?
N13 C24 C23 102.6(3) . . ?
N7 C24 C23 103.3(3) 2_767 . ?
N13 C24 H24 111.8 . . ?
N7 C24 H24 111.8 2_767 . ?
C23 C24 H24 111.8 . . ?
N7 C16 N6 114.1(3) . . ?
N7 C16 H16A 108.7 . . ?
N6 C16 H16A 108.7 . . ?
N7 C16 H16B 108.7 . . ?
N6 C16 H16B 108.7 . . ?
H16A C16 H16B 107.6 . . ?
N11 C22 N5 114.7(3) 2_767 . ?
N11 C22 C21 103.3(3) 2_767 . ?
N5 C22 C21 104.0(3) . . ?
N11 C22 H22 111.4 2_767 . ?
N5 C22 H22 111.4 . . ?
C21 C22 H22 111.4 . . ?
N9 C26 N3 114.9(3) . 2_767 ?
N9 C26 C25 103.3(3) . . ?
N3 C26 C25 102.3(3) 2_767 . ?
N9 C26 H26 111.9 . . ?
N3 C26 H26 111.9 2_767 . ?
C25 C26 H26 111.9 . . ?
O12 C18 N4 126.3(4) . . ?
O12 C18 N3 125.0(4) . . ?
N4 C18 N3 108.6(3) . . ?
N12 C20 N13 113.2(3) . . ?
N12 C20 H20A 108.9 . . ?
N13 C20 H20A 108.9 . . ?
N12 C20 H20B 108.9 . . ?
N13 C20 H20B 108.9 . . ?
H20A C20 H20B 107.8 . . ?
N14 C23 N8 114.7(3) . 2_767 ?
N14 C23 C24 103.3(3) . . ?
N8 C23 C24 102.9(3) 2_767 . ?
N14 C23 H23 111.7 . . ?
N8 C23 H23 111.7 2_767 . ?
C24 C23 H23 111.7 . . ?
O9 C14 N10 126.0(4) . . ?
O9 C14 N9 126.3(4) . . ?
N10 C14 N9 107.7(3) . . ?
N14 C19 N3 113.1(3) . . ?
N14 C19 H19A 109.0 . . ?
N3 C19 H19A 109.0 . . ?
N14 C19 H19B 109.0 . . ?
N3 C19 H19B 109.0 . . ?
H19A C19 H19B 107.8 . . ?
N11 C27 N10 114.1(3) . . ?
N11 C27 H27A 108.7 . . ?
N10 C27 H27A 108.7 . . ?
N11 C27 H27B 108.7 . . ?
N10 C27 H27B 108.7 . . ?
H27A C27 H27B 107.6 . . ?
N8 C15 N9 115.2(3) . . ?
N8 C15 H15A 108.5 . . ?
N9 C15 H15A 108.5 . . ?
N8 C15 H15B 108.5 . . ?
N9 C15 H15B 108.5 . . ?
H15A C15 H15B 107.5 . . ?
N4 C17 N5 114.7(3) . . ?
N4 C17 H17A 108.6 . . ?
N5 C17 H17A 108.6 . . ?
N4 C17 H17B 108.6 . . ?
N5 C17 H17B 108.6 . . ?
H17A C17 H17B 107.6 . . ?
H1A O1W H1B 76.3 . . ?

loop_
_geom_bond_atom_site_label_1
_geom_bond_atom_site_label_2
_geom_bond_distance
_geom_bond_site_symmetry_2
_geom_bond_publ_flag
C30 O2 1.218(5) . ?
C30 O1 1.291(5) . ?
C30 C31 1.534(5) . ?
C5 N1 1.337(5) . ?
C5 C4 1.380(5) . ?
C5 H5 0.9300 . ?
C6 N2 1.490(7) . ?
C6 C4 1.521(6) . ?
C6 H6A 0.9700 . ?
C6 H6B 0.9700 . ?
C33 O6 1.225(5) . ?
C33 O5 1.290(5) . ?
C33 C32 1.536(5) . ?
C3 C2 1.368(6) . ?
C3 C4 1.371(6) . ?
C3 H3 0.9300 . ?
C32 O4 1.442(5) . ?
C32 C31 1.523(5) . ?
C32 H32 0.9800 . ?
C7 N2 1.479(6) . ?
C7 C8 1.496(7) . ?
C7 H7A 0.9700 . ?
C7 H7B 0.9700 . ?
C1 N1 1.352(5) . ?
C1 C2 1.389(6) . ?
C1 H1 0.9300 . ?
C2 H2 0.9300 . ?
C8 C9 1.339(10) . ?
C8 H8A 0.9700 . ?
C8 H8B 0.9700 . ?
C31 O3 1.426(4) . ?
C31 H31 0.9800 . ?
O3 Cu1 1.925(3) . ?
O3 Cu2 1.961(3) . ?
O1 Cu1 1.941(3) . ?
N2 H2A 0.9000 . ?
N2 H2B 0.9000 . ?
N1 Cu1 2.004(3) . ?
Cl1 Cu1 2.2908(13) . ?
O5 Cu2 1.965(3) . ?
O4 Cu2 2.419(3) . ?
Cu2 O3 1.961(3) 2_656 ?
Cu2 O5 1.965(3) 2_656 ?
Cu2 O4 2.419(3) 2_656 ?
C9 C9 1.562(13) 2_767 ?
C9 H9A 0.9700 . ?
C9 H9B 0.9700 . ?
N11 C11 1.365(5) . ?
N11 C22 1.439(5) 2_767 ?
N11 C27 1.439(5) . ?
O7 C10 1.215(5) . ?
O10 C12 1.208(5) . ?
N8 C12 1.369(5) . ?
N8 C15 1.449(5) . ?
N8 C23 1.451(5) 2_767 ?
O12 C18 1.224(5) . ?
O11 C13 1.214(5) . ?
N14 C10 1.380(5) . ?
N14 C19 1.430(5) . ?
N14 C23 1.442(5) . ?
C10 N13 1.357(5) . ?
N7 C12 1.385(5) . ?
N7 C16 1.426(5) . ?
N7 C24 1.447(5) 2_767 ?
O9 C14 1.220(5) . ?
N5 C13 1.370(5) . ?
N5 C22 1.445(5) . ?
N5 C17 1.450(5) . ?
N3 C18 1.365(5) . ?
N3 C19 1.440(5) . ?
N3 C26 1.465(5) 2_767 ?
C13 N6 1.375(5) . ?
N10 C14 1.378(5) . ?
N10 C27 1.442(5) . ?
N10 C25 1.446(5) . ?
O8 C11 1.218(5) . ?
N13 C24 1.439(5) . ?
N13 C20 1.456(5) . ?
N9 C14 1.384(5) . ?
N9 C26 1.432(5) . ?
N9 C15 1.456(5) . ?
C11 N12 1.372(5) . ?
N12 C20 1.438(5) . ?
N12 C21 1.447(5) 2_767 ?
N6 C21 1.443(5) . ?
N6 C16 1.456(5) . ?
N4 C18 1.363(5) . ?
N4 C17 1.446(5) . ?
N4 C25 1.454(5) 2_767 ?
C21 N12 1.447(5) 2_767 ?
C21 C22 1.555(6) . ?
C21 H21 0.9800 . ?
C25 N4 1.454(5) 2_767 ?
C25 C26 1.554(5) . ?
C25 H25 0.9800 . ?
C24 N7 1.447(5) 2_767 ?
C24 C23 1.562(5) . ?
C24 H24 0.9800 . ?
C16 H16A 0.9700 . ?
C16 H16B 0.9700 . ?
C22 N11 1.439(5) 2_767 ?
C22 H22 0.9800 . ?
C26 N3 1.465(5) 2_767 ?
C26 H26 0.9800 . ?
C20 H20A 0.9700 . ?
C20 H20B 0.9700 . ?
C23 N8 1.451(5) 2_767 ?
C23 H23 0.9800 . ?
C19 H19A 0.9700 . ?
C19 H19B 0.9700 . ?
C27 H27A 0.9700 . ?
C27 H27B 0.9700 . ?
C15 H15A 0.9700 . ?
C15 H15B 0.9700 . ?
C17 H17A 0.9700 . ?
C17 H17B 0.9700 . ?
O1W H1A 0.8500 . ?
O1W H1B 1.0372 . ?
